data_1539085
loop_
_publ_author_name
'Shachar, G.'
'Makovsky, J.'
'Shaked, H.'

_publ_section_title
;
 Neutron diffraction and magnetic measurements of polycrystalline N H4 Mn
 Cl3
;
_journal_name_full 'Solid State Communications'
_journal_page_first 493
_journal_page_last 495
_journal_volume 9
_journal_year 1971
_chemical_formula_sum 'Cl3 H4 Mn N'
_chemical_name_systematic '(N H4) (Mn Cl3)'
_space_group_IT_number 62
_symmetry_space_group_name_Hall '-P 2c 2ab'
_symmetry_space_group_name_H-M 'P b n m'
_cell_angle_alpha 90
_cell_angle_beta 90
_cell_angle_gamma 90
_cell_formula_units_Z 4
_cell_length_a 7.05
_cell_length_b 7.05
_cell_length_c 10.23
_cell_volume 508.457
_citation_journal_id_ASTM SSCOA4
_cod_data_source_file Shachar_SSCOA4_1971_1081.cif
_cod_data_source_block H4Cl3Mn1N1
_cod_original_cell_volume 508.4566
_cod_original_sg_symbol_Hall '-P 2ac 2n (z,x,y)'
_cod_original_formula_sum 'H4 Cl3 Mn1 N1'
_cod_database_code 1539085

loop_
_symmetry_equiv_pos_as_xyz
x,y,z
x+1/2,-y+1/2,-z
-x+1/2,y+1/2,-z+1/2
-x,-y,z+1/2
-x,-y,-z
-x-1/2,y-1/2,z
x-1/2,-y-1/2,z-1/2
x,y,-z-1/2

loop_
_atom_site_label
_atom_site_type_symbol
_atom_site_fract_x
_atom_site_fract_y
_atom_site_fract_z
_atom_site_occupancy
_atom_site_U_iso_or_equiv
Cl1 Cl-1 0.04 0.5 0.25 1 0.0
N1 N-3 0 0 0.25 1 0.0
Mn1 Mn+2 0.5 0 0 1 0.0
Cl2 Cl-1 0.29 0.29 0 1 0.0
